data_2231413
loop_
_publ_author_name
'Zhong, Kai-Long'

_publ_section_title
;
 Bis(1,10-phenanthroline-\k^2^<i>N</i>,<i>N</i>')(sulfato-<i>O</i>)copper(II)
 ethane-1,2-diol monosolvate
;
_journal_coeditor_code BT5595
_journal_issue 9
_journal_name_full 'Acta Crystallographica Section E'
_journal_page_first m1215
_journal_page_last m1216
_journal_paper_doi 10.1107/S1600536811031175
_journal_volume 67
_journal_year 2011
_chemical_formula_iupac '[Cu (S O4) (C12 H8 N2)2], C2 H6 O2'
_chemical_formula_moiety 'C24 H16 Cu N4 O4 S, C2 H6 O2'
_chemical_formula_sum 'C26 H22 Cu N4 O6 S'
_chemical_formula_weight 582.08
_chemical_name_systematic
;
Bis(1,10-phenanthroline-\k^2^<i>N</i>,<i>N</i>')(sulfato-
\k^2^<i>O</i>,<i>O</i>')copper(II) ethane-1,2-diol monosolvate
;
_space_group_IT_number 9
_symmetry_cell_setting monoclinic
_symmetry_space_group_name_Hall 'C -2yc'
_symmetry_space_group_name_H-M 'C 1 c 1'
_atom_sites_solution_hydrogens geom
_atom_sites_solution_primary direct
_atom_sites_solution_secondary difmap
_audit_creation_method SHELXL-97
_cell_angle_alpha 90.00
_cell_angle_beta 120.96(3)
_cell_angle_gamma 90.00
_cell_formula_units_Z 4
_cell_length_a 17.666(4)
_cell_length_b 11.992(2)
_cell_length_c 13.122(3)
_cell_measurement_reflns_used 5713
_cell_measurement_temperature 223.15
_cell_measurement_theta_max 27.4739
_cell_measurement_theta_min 3.2368
_cell_volume 2383.8(11)
_computing_cell_refinement 'CrystalClear (Rigaku, 2007)'
_computing_data_collection 'CrystalClear (Rigaku, 2007)'
_computing_data_reduction 'CrystalClear (Rigaku, 2007)'
_computing_molecular_graphics 'XP in SHELXTL (Sheldrick, 2008)'
_computing_publication_material 'SHELXTL (Sheldrick, 2008)'
_computing_structure_refinement 'SHELXL97 (Sheldrick, 2008)'
_computing_structure_solution 'SHELXS97 (Sheldrick, 2008)'
_diffrn_ambient_temperature 223.15
_diffrn_detector_area_resol_mean 28.5714
_diffrn_measured_fraction_theta_full 0.985
_diffrn_measured_fraction_theta_max 0.985
_diffrn_measurement_device_type 'Rigaku Mercury CCD'
_diffrn_measurement_method \w
_diffrn_radiation_monochromator 'Graphite Monochromator'
_diffrn_radiation_source 'fine-focus sealed tube'
_diffrn_radiation_type MoK\a
_diffrn_radiation_wavelength 0.71073
_diffrn_reflns_av_R_equivalents 0.0179
_diffrn_reflns_av_sigmaI/netI 0.0322
_diffrn_reflns_limit_h_max 22
_diffrn_reflns_limit_h_min -21
_diffrn_reflns_limit_k_max 15
_diffrn_reflns_limit_k_min -13
_diffrn_reflns_limit_l_max 17
_diffrn_reflns_limit_l_min -15
_diffrn_reflns_number 6663
_diffrn_reflns_theta_full 27.47
_diffrn_reflns_theta_max 27.47
_diffrn_reflns_theta_min 3.24
_diffrn_standards_number 0
_exptl_absorpt_coefficient_mu 1.057
_exptl_absorpt_correction_T_max 1.0000
_exptl_absorpt_correction_T_min 0.7756
_exptl_absorpt_correction_type multi-scan
_exptl_absorpt_process_details '(REQAB; Jacobson, 1998)'
_exptl_crystal_colour Green
_exptl_crystal_density_diffrn 1.622
_exptl_crystal_density_method 'not measured'
_exptl_crystal_description Block
_exptl_crystal_F_000 1196
_exptl_crystal_size_max 0.40
_exptl_crystal_size_mid 0.35
_exptl_crystal_size_min 0.25
_refine_diff_density_max 1.070
_refine_diff_density_min -0.809
_refine_ls_abs_structure_details 'Flack (1983), 1396 Friedel pairs'
_refine_ls_abs_structure_Flack 0.254(14)
_refine_ls_extinction_method none
_refine_ls_goodness_of_fit_ref 1.060
_refine_ls_hydrogen_treatment constr
_refine_ls_matrix_type full
_refine_ls_number_parameters 344
_refine_ls_number_reflns 4089
_refine_ls_number_restraints 2
_refine_ls_restrained_S_all 1.059
_refine_ls_R_factor_all 0.0417
_refine_ls_R_factor_gt 0.0392
_refine_ls_shift/su_max 0.000
_refine_ls_shift/su_mean 0.000
_refine_ls_structure_factor_coef Fsqd
_refine_ls_weighting_details 'calc w=1/[\s^2^(Fo^2^)+(0.0640P)^2^+1.9064P] where P=(Fo^2^+2Fc^2^)/3'
_refine_ls_weighting_scheme calc
_refine_ls_wR_factor_gt 0.0995
_refine_ls_wR_factor_ref 0.1015
_reflns_number_gt 3835
_reflns_number_total 4089
_reflns_threshold_expression I>2/s(I)
_cod_data_source_file bt5595.cif
_cod_data_source_block I
_cod_original_sg_symbol_H-M 'C c'
_cod_database_code 2231413
_cod_database_fobs_code 2231413

loop_
_symmetry_equiv_pos_as_xyz
'x, y, z'
'x, -y, z+1/2'
'x+1/2, y+1/2, z'
'x+1/2, -y+1/2, z+1/2'

loop_
_atom_site_type_symbol
_atom_site_label
_atom_site_fract_x
_atom_site_fract_y
_atom_site_fract_z
_atom_site_U_iso_or_equiv
_atom_site_adp_type
_atom_site_calc_flag
_atom_site_refinement_flags
_atom_site_occupancy
_atom_site_symmetry_multiplicity
Cu Cu1 0.17114(3) 0.28325(3) 0.03203(4) 0.02354(12) Uani d . 1 1
S S1 0.16061(6) 0.54366(7) 0.04366(9) 0.0262(2) Uani d . 1 1
N N3 0.2587(3) 0.2724(3) -0.0216(4) 0.0220(8) Uani d . 1 1
N N2 0.0827(3) 0.2673(3) 0.0820(4) 0.0253(8) Uani d . 1 1
C C24 0.3290(3) 0.2059(3) 0.0478(4) 0.0215(9) Uani d . 1 1
N N1 0.0735(2) 0.1831(3) -0.1135(3) 0.0246(8) Uani d . 1 1
N N4 0.2650(2) 0.1851(3) 0.1690(3) 0.0223(7) Uani d . 1 1
C C11 0.0105(3) 0.2038(3) 0.0078(4) 0.0235(9) Uani d . 1 1
C C8 -0.0484(3) 0.2248(4) 0.1356(5) 0.0298(11) Uani d . 1 1
H H8A -0.0915 0.2107 0.1546 0.036 Uiso calc R 1 1
C C15 0.3855(4) 0.2311(4) -0.0817(5) 0.0335(11) Uani d . 1 1
H H15A 0.4279 0.2186 -0.1023 0.040 Uiso calc R 1 1
O O4 0.0858(2) 0.6189(3) -0.0263(3) 0.0336(7) Uani d . 1 1
C C14 0.2517(3) 0.3163(4) -0.1194(4) 0.0268(9) Uani d . 1 1
H H14A 0.2038 0.3622 -0.1669 0.032 Uiso calc R 1 1
C C10 0.0876(3) 0.3084(4) 0.1789(5) 0.0313(10) Uani d . 1 1
H H10A 0.1356 0.3532 0.2291 0.038 Uiso calc R 1 1
C C12 0.0056(3) 0.1594(4) -0.0968(4) 0.0218(8) Uani d . 1 1
C C19 0.4077(3) 0.0962(3) 0.2325(4) 0.0255(10) Uani d . 1 1
C C4 -0.0682(3) 0.0986(4) -0.1775(4) 0.0264(10) Uani d . 1 1
O O3 0.2432(2) 0.5960(3) 0.0654(3) 0.0365(8) Uani d . 1 1
C C13 0.3122(4) 0.2966(4) -0.1525(5) 0.0320(11) Uani d . 1 1
H H13A 0.3042 0.3272 -0.2225 0.038 Uiso calc R 1 1
C C9 0.0224(4) 0.2870(3) 0.2096(5) 0.0298(11) Uani d . 1 1
H H9A 0.0287 0.3154 0.2795 0.036 Uiso calc R 1 1
C C18 0.4738(3) 0.0761(4) 0.2050(5) 0.0302(11) Uani d . 1 1
H H18A 0.5224 0.0334 0.2573 0.036 Uiso calc R 1 1
C C5 -0.1378(3) 0.0776(4) -0.1545(4) 0.0316(11) Uani d . 1 1
H H5A -0.1872 0.0370 -0.2087 0.038 Uiso calc R 1 1
C C7 -0.0582(3) 0.1810(4) 0.0300(4) 0.0251(9) Uani d . 1 1
C C16 0.3945(3) 0.1835(4) 0.0227(4) 0.0260(9) Uani d . 1 1
C C17 0.4695(3) 0.1164(4) 0.1054(4) 0.0315(10) Uani d . 1 1
H H17A 0.5145 0.1010 0.0904 0.038 Uiso calc R 1 1
C C3 -0.0707(3) 0.0591(4) -0.2814(4) 0.0310(10) Uani d . 1 1
H H3A -0.1183 0.0171 -0.3374 0.037 Uiso calc R 1 1
C C23 0.3340(3) 0.1616(4) 0.1529(4) 0.0218(8) Uani d . 1 1
C C6 -0.1316(3) 0.1171(4) -0.0534(4) 0.0318(10) Uani d . 1 1
H H6A -0.1766 0.1018 -0.0385 0.038 Uiso calc R 1 1
C C20 0.4089(3) 0.0575(4) 0.3340(4) 0.0318(10) Uani d . 1 1
H H20A 0.4558 0.0141 0.3892 0.038 Uiso calc R 1 1
C C2 -0.0025(4) 0.0838(4) -0.2974(5) 0.0350(12) Uani d . 1 1
H H2A -0.0038 0.0601 -0.3658 0.042 Uiso calc R 1 1
C C22 0.2710(3) 0.1466(4) 0.2686(4) 0.0294(10) Uani d . 1 1
H H22A 0.2257 0.1632 0.2826 0.035 Uiso calc R 1 1
C C21 0.3416(4) 0.0832(4) 0.3522(4) 0.0348(12) Uani d . 1 1
H H21A 0.3430 0.0584 0.4203 0.042 Uiso calc R 1 1
C C1 0.0701(3) 0.1451(4) -0.2109(4) 0.0300(9) Uani d . 1 1
H H1A 0.1171 0.1593 -0.2220 0.036 Uiso calc R 1 1
O O1 0.1418(2) 0.4369(2) -0.0255(3) 0.0357(7) Uani d . 1 1
O O6 0.1139(3) 0.8222(3) 0.0846(4) 0.0541(11) Uani d . 1 1
H H6B 0.1059 0.7631 0.0492 0.081 Uiso calc R 1 1
O O5 0.2232(3) 0.8087(3) -0.0330(4) 0.0503(10) Uani d . 1 1
H H5B 0.2288 0.7496 0.0017 0.075 Uiso calc R 1 1
C C26 0.1316(6) 0.9055(4) 0.0264(7) 0.058(2) Uani d . 1 1
H H26A 0.1279 0.9770 0.0584 0.070 Uiso calc R 1 1
H H26B 0.0857 0.9042 -0.0569 0.070 Uiso calc R 1 1
C C25 0.2177(4) 0.8984(5) 0.0348(6) 0.0586(18) Uani d . 1 1
H H25A 0.2289 0.9681 0.0072 0.070 Uiso calc R 1 1
H H25B 0.2635 0.8890 0.1175 0.070 Uiso calc R 1 1
O O2 0.1672(2) 0.5194(2) 0.1578(2) 0.0332(6) Uani d . 1 1

loop_
_atom_site_aniso_label
_atom_site_aniso_U_11
_atom_site_aniso_U_22
_atom_site_aniso_U_33
_atom_site_aniso_U_12
_atom_site_aniso_U_13
_atom_site_aniso_U_23
Cu1 0.0233(2) 0.0247(2) 0.0272(2) 0.0012(2) 0.01621(16) 0.0011(3)
S1 0.0221(5) 0.0222(4) 0.0277(5) 0.0012(4) 0.0079(4) -0.0003(4)
N3 0.022(2) 0.0252(19) 0.0229(19) 0.0066(14) 0.0142(17) 0.0048(15)
N2 0.025(2) 0.0251(19) 0.027(2) 0.0026(15) 0.0137(19) -0.0009(16)
C24 0.024(2) 0.021(2) 0.019(2) 0.0000(16) 0.0106(18) -0.0046(16)
N1 0.0242(19) 0.0254(19) 0.0228(18) -0.0047(15) 0.0110(16) -0.0030(15)
N4 0.0291(19) 0.0201(17) 0.0215(17) -0.0015(15) 0.0158(16) -0.0010(15)
C11 0.020(2) 0.022(2) 0.028(2) 0.0029(16) 0.012(2) 0.0011(18)
C8 0.027(3) 0.033(3) 0.038(3) -0.0001(19) 0.023(2) 0.005(2)
C15 0.040(3) 0.037(3) 0.034(3) -0.003(2) 0.026(2) -0.001(2)
O4 0.0286(16) 0.0358(16) 0.0351(16) 0.0043(13) 0.0155(14) 0.0010(14)
C14 0.025(2) 0.035(2) 0.023(2) 0.0033(19) 0.015(2) 0.005(2)
C10 0.035(3) 0.028(2) 0.034(3) -0.002(2) 0.019(2) -0.003(2)
C12 0.024(2) 0.0184(18) 0.0227(19) 0.0034(17) 0.0119(18) 0.0053(17)
C19 0.025(2) 0.018(2) 0.023(2) -0.0011(17) 0.0053(19) -0.0057(18)
C4 0.024(2) 0.028(2) 0.025(2) 0.0002(18) 0.010(2) 0.0010(19)
O3 0.0219(16) 0.0410(19) 0.049(2) 0.0042(13) 0.0197(15) 0.0121(15)
C13 0.034(3) 0.038(3) 0.029(3) 0.004(2) 0.019(2) 0.005(2)
C9 0.037(3) 0.031(3) 0.033(3) 0.0004(19) 0.026(2) 0.0018(19)
C18 0.022(2) 0.032(3) 0.032(2) 0.0006(18) 0.010(2) -0.002(2)
C5 0.025(3) 0.028(2) 0.030(2) -0.0058(18) 0.005(2) -0.0016(19)
C7 0.027(2) 0.024(2) 0.028(2) 0.0057(18) 0.016(2) 0.0078(19)
C16 0.020(2) 0.027(2) 0.031(2) -0.0002(18) 0.013(2) -0.001(2)
C17 0.023(2) 0.032(2) 0.035(2) -0.0005(19) 0.012(2) -0.006(2)
C3 0.033(3) 0.029(2) 0.025(2) -0.001(2) 0.010(2) -0.004(2)
C23 0.021(2) 0.022(2) 0.0214(19) 0.0024(17) 0.0105(18) 0.0008(17)
C6 0.025(2) 0.037(3) 0.038(3) -0.006(2) 0.019(2) 0.001(2)
C20 0.031(3) 0.030(3) 0.025(2) 0.006(2) 0.007(2) 0.002(2)
C2 0.046(3) 0.032(3) 0.028(2) -0.007(2) 0.020(2) -0.006(2)
C22 0.033(3) 0.035(2) 0.027(2) 0.008(2) 0.021(2) 0.006(2)
C21 0.040(3) 0.035(3) 0.025(2) 0.004(2) 0.014(2) 0.009(2)
C1 0.035(3) 0.030(2) 0.026(2) -0.001(2) 0.017(2) -0.002(2)
O1 0.0474(18) 0.0267(13) 0.0325(15) 0.0058(13) 0.0201(14) -0.0012(12)
O6 0.084(3) 0.037(2) 0.069(3) -0.003(2) 0.059(3) -0.008(2)
O5 0.068(3) 0.047(2) 0.057(2) -0.006(2) 0.048(2) 0.0026(19)
C26 0.111(6) 0.020(2) 0.068(4) -0.002(3) 0.065(5) -0.006(3)
C25 0.053(4) 0.059(4) 0.058(4) -0.029(3) 0.025(3) -0.014(3)
O2 0.0381(17) 0.0364(15) 0.0265(13) -0.0035(13) 0.0176(13) 0.0002(13)

loop_
_atom_type_symbol
_atom_type_description
_atom_type_scat_dispersion_real
_atom_type_scat_dispersion_imag
_atom_type_scat_source
C C 0.0033 0.0016 'International Tables Vol C Tables 4.2.6.8 and 6.1.1.4'
H H 0.0000 0.0000 'International Tables Vol C Tables 4.2.6.8 and 6.1.1.4'
N N 0.0061 0.0033 'International Tables Vol C Tables 4.2.6.8 and 6.1.1.4'
O O 0.0106 0.0060 'International Tables Vol C Tables 4.2.6.8 and 6.1.1.4'
S S 0.1246 0.1234 'International Tables Vol C Tables 4.2.6.8 and 6.1.1.4'
Cu Cu 0.3201 1.2651 'International Tables Vol C Tables 4.2.6.8 and 6.1.1.4'

loop_
_geom_angle_atom_site_label_1
_geom_angle_atom_site_label_2
_geom_angle_atom_site_label_3
_geom_angle
_geom_angle_publ_flag
O1 Cu1 N2 96.90(14) y
O1 Cu1 N3 91.43(13) y
N2 Cu1 N3 170.72(10) ?
O1 Cu1 N4 143.49(13) y
N2 Cu1 N4 94.19(15) ?
N3 Cu1 N4 81.39(15) y
O1 Cu1 N1 104.46(13) y
N2 Cu1 N1 80.37(15) y
N3 Cu1 N1 93.63(15) ?
N4 Cu1 N1 111.67(10) ?
O4 S1 O2 109.46(18) y
O4 S1 O3 110.01(16) y
O2 S1 O3 109.6(2) y
O4 S1 O1 107.30(19) y
O2 S1 O1 108.83(17) y
O3 S1 O1 111.61(19) y
C14 N3 C24 118.5(4) ?
C14 N3 Cu1 127.3(3) ?
C24 N3 Cu1 114.0(3) ?
C10 N2 C11 117.8(4) ?
C10 N2 Cu1 127.3(4) ?
C11 N2 Cu1 114.9(3) ?
N3 C24 C16 122.9(4) ?
N3 C24 C23 116.3(4) ?
C16 C24 C23 120.7(4) ?
C1 N1 C12 118.5(4) ?
C1 N1 Cu1 131.3(3) ?
C12 N1 Cu1 110.2(3) ?
C22 N4 C23 116.7(4) ?
C22 N4 Cu1 132.0(3) ?
C23 N4 Cu1 111.2(3) ?
N2 C11 C7 123.1(4) ?
N2 C11 C12 117.5(4) ?
C7 C11 C12 119.4(4) ?
C9 C8 C7 121.0(5) ?
C9 C8 H8A 119.5 ?
C7 C8 H8A 119.5 ?
C13 C15 C16 118.6(5) ?
C13 C15 H15A 120.7 ?
C16 C15 H15A 120.7 ?
N3 C14 C13 122.6(4) ?
N3 C14 H14A 118.7 ?
C13 C14 H14A 118.7 ?
N2 C10 C9 122.7(5) ?
N2 C10 H10A 118.6 ?
C9 C10 H10A 118.6 ?
N1 C12 C4 123.3(4) ?
N1 C12 C11 117.1(4) ?
C4 C12 C11 119.7(4) ?
C20 C19 C18 125.2(4) ?
C20 C19 C23 116.4(4) ?
C18 C19 C23 118.4(4) ?
C12 C4 C3 117.4(4) ?
C12 C4 C5 120.2(4) ?
C3 C4 C5 122.4(4) ?
C14 C13 C15 119.9(5) ?
C14 C13 H13A 120.0 ?
C15 C13 H13A 120.0 ?
C8 C9 C10 118.8(5) ?
C8 C9 H9A 120.6 ?
C10 C9 H9A 120.6 ?
C17 C18 C19 122.8(5) ?
C17 C18 H18A 118.6 ?
C19 C18 H18A 118.6 ?
C6 C5 C4 119.8(4) ?
C6 C5 H5A 120.1 ?
C4 C5 H5A 120.1 ?
C8 C7 C11 116.6(4) ?
C8 C7 C6 124.2(4) ?
C11 C7 C6 119.2(4) ?
C24 C16 C15 117.5(4) ?
C24 C16 C17 119.0(4) ?
C15 C16 C17 123.5(4) ?
C18 C17 C16 119.6(5) ?
C18 C17 H17A 120.2 ?
C16 C17 H17A 120.2 ?
C2 C3 C4 118.9(4) ?
C2 C3 H3A 120.6 ?
C4 C3 H3A 120.6 ?
N4 C23 C19 123.7(4) ?
N4 C23 C24 116.9(4) ?
C19 C23 C24 119.4(4) ?
C5 C6 C7 121.7(4) ?
C5 C6 H6A 119.2 ?
C7 C6 H6A 119.2 ?
C21 C20 C19 120.3(4) ?
C21 C20 H20A 119.9 ?
C19 C20 H20A 119.9 ?
C3 C2 C1 120.1(5) ?
C3 C2 H2A 119.9 ?
C1 C2 H2A 119.9 ?
N4 C22 C21 123.3(4) ?
N4 C22 H22A 118.4 ?
C21 C22 H22A 118.4 ?
C20 C21 C22 119.6(4) ?
C20 C21 H21A 120.2 ?
C22 C21 H21A 120.2 ?
N1 C1 C2 121.8(4) ?
N1 C1 H1A 119.1 ?
C2 C1 H1A 119.1 ?
S1 O1 Cu1 129.51(18) ?
C26 O6 H6B 109.5 ?
C25 O5 H5B 109.5 ?
O6 C26 C25 115.7(6) ?
O6 C26 H26A 108.3 ?
C25 C26 H26A 108.3 ?
O6 C26 H26B 108.3 ?
C25 C26 H26B 108.3 ?
H26A C26 H26B 107.4 ?
O5 C25 C26 113.3(5) ?
O5 C25 H25A 108.9 ?
C26 C25 H25A 108.9 ?
O5 C25 H25B 108.9 ?
C26 C25 H25B 108.9 ?
H25A C25 H25B 107.7 ?

loop_
_geom_bond_atom_site_label_1
_geom_bond_atom_site_label_2
_geom_bond_distance
_geom_bond_publ_flag
Cu1 O1 1.957(3) y
Cu1 N2 1.990(4) y
Cu1 N3 2.006(4) y
Cu1 N4 2.073(4) y
Cu1 N1 2.162(4) y
S1 O4 1.469(3) y
S1 O2 1.470(3) y
S1 O3 1.475(3) y
S1 O1 1.504(3) y
N3 C14 1.333(6) ?
N3 C24 1.358(6) ?
N2 C10 1.324(7) ?
N2 C11 1.371(6) ?
C24 C16 1.382(6) ?
C24 C23 1.437(6) ?
N1 C1 1.330(6) ?
N1 C12 1.354(5) ?
N4 C22 1.338(6) ?
N4 C23 1.369(5) ?
C11 C7 1.412(6) ?
C11 C12 1.433(6) ?
C8 C9 1.347(8) ?
C8 C7 1.408(7) ?
C8 H8A 0.9300 ?
C15 C13 1.386(8) ?
C15 C16 1.415(7) ?
C15 H15A 0.9300 ?
C14 C13 1.365(7) ?
C14 H14A 0.9300 ?
C10 C9 1.426(7) ?
C10 H10A 0.9300 ?
C12 C4 1.390(6) ?
C19 C20 1.401(7) ?
C19 C18 1.409(7) ?
C19 C23 1.415(6) ?
C4 C3 1.422(7) ?
C4 C5 1.432(7) ?
C13 H13A 0.9300 ?
C9 H9A 0.9300 ?
C18 C17 1.358(7) ?
C18 H18A 0.9300 ?
C5 C6 1.359(7) ?
C5 H5A 0.9300 ?
C7 C6 1.416(7) ?
C16 C17 1.451(7) ?
C17 H17A 0.9300 ?
C3 C2 1.358(7) ?
C3 H3A 0.9300 ?
C6 H6A 0.9300 ?
C20 C21 1.363(7) ?
C20 H20A 0.9300 ?
C2 C1 1.406(7) ?
C2 H2A 0.9300 ?
C22 C21 1.389(7) ?
C22 H22A 0.9300 ?
C21 H21A 0.9300 ?
C1 H1A 0.9300 ?
O6 C26 1.386(7) ?
O6 H6B 0.8200 ?
O5 C25 1.430(7) ?
O5 H5B 0.8200 ?
C26 C25 1.472(8) y
C26 H26A 0.9700 ?
C26 H26B 0.9700 ?
C25 H25A 0.9700 ?
C25 H25B 0.9700 ?

loop_
_geom_hbond_atom_site_label_D
_geom_hbond_atom_site_label_H
_geom_hbond_atom_site_label_A
_geom_hbond_distance_DH
_geom_hbond_distance_HA
_geom_hbond_distance_DA
_geom_hbond_angle_DHA
O6 H6B O4 0.82 1.93 2.751(5) 176.1
O5 H5B O3 0.82 1.98 2.798(5) 171.3

loop_
_geom_torsion_atom_site_label_1
_geom_torsion_atom_site_label_2
_geom_torsion_atom_site_label_3
_geom_torsion_atom_site_label_4
_geom_torsion
O1 Cu1 N3 C14 -37.2(4)
N4 Cu1 N3 C14 178.8(4)
N1 Cu1 N3 C14 67.4(4)
O1 Cu1 N3 C24 147.5(3)
N4 Cu1 N3 C24 3.5(3)
N1 Cu1 N3 C24 -107.9(3)
O1 Cu1 N2 C10 -76.9(4)
N4 Cu1 N2 C10 68.3(4)
N1 Cu1 N2 C10 179.6(4)
O1 Cu1 N2 C11 105.0(3)
N4 Cu1 N2 C11 -109.8(3)
N1 Cu1 N2 C11 1.5(3)
C14 N3 C24 C16 1.2(7)
Cu1 N3 C24 C16 176.9(3)
C14 N3 C24 C23 179.4(4)
Cu1 N3 C24 C23 -4.9(5)
O1 Cu1 N1 C1 83.4(4)
N2 Cu1 N1 C1 178.1(4)
N3 Cu1 N1 C1 -9.1(4)
N4 Cu1 N1 C1 -91.2(4)
O1 Cu1 N1 C12 -95.9(3)
N2 Cu1 N1 C12 -1.1(3)
N3 Cu1 N1 C12 171.7(3)
N4 Cu1 N1 C12 89.6(3)
O1 Cu1 N4 C22 94.6(4)
N2 Cu1 N4 C22 -12.9(4)
N3 Cu1 N4 C22 175.3(4)
N1 Cu1 N4 C22 -94.2(4)
O1 Cu1 N4 C23 -82.1(3)
N2 Cu1 N4 C23 170.3(3)
N3 Cu1 N4 C23 -1.5(3)
N1 Cu1 N4 C23 89.0(3)
C10 N2 C11 C7 0.2(7)
Cu1 N2 C11 C7 178.5(3)
C10 N2 C11 C12 -179.9(4)
Cu1 N2 C11 C12 -1.6(5)
C24 N3 C14 C13 0.4(7)
Cu1 N3 C14 C13 -174.7(4)
C11 N2 C10 C9 1.5(7)
Cu1 N2 C10 C9 -176.5(3)
C1 N1 C12 C4 -1.0(6)
Cu1 N1 C12 C4 178.3(3)
C1 N1 C12 C11 -178.7(4)
Cu1 N1 C12 C11 0.7(5)
N2 C11 C12 N1 0.6(6)
C7 C11 C12 N1 -179.6(4)
N2 C11 C12 C4 -177.2(4)
C7 C11 C12 C4 2.7(6)
N1 C12 C4 C3 0.7(7)
C11 C12 C4 C3 178.3(4)
N1 C12 C4 C5 -179.4(4)
C11 C12 C4 C5 -1.8(6)
N3 C14 C13 C15 -1.8(8)
C16 C15 C13 C14 1.6(8)
C7 C8 C9 C10 0.3(7)
N2 C10 C9 C8 -1.8(7)
C20 C19 C18 C17 -179.6(5)
C23 C19 C18 C17 -0.2(7)
C12 C4 C5 C6 -0.1(7)
C3 C4 C5 C6 179.7(5)
C9 C8 C7 C11 1.2(7)
C9 C8 C7 C6 -178.6(4)
N2 C11 C7 C8 -1.6(6)
C12 C11 C7 C8 178.5(4)
N2 C11 C7 C6 178.2(4)
C12 C11 C7 C6 -1.6(6)
N3 C24 C16 C15 -1.2(7)
C23 C24 C16 C15 -179.3(4)
N3 C24 C16 C17 176.7(4)
C23 C24 C16 C17 -1.4(7)
C13 C15 C16 C24 -0.2(7)
C13 C15 C16 C17 -178.1(5)
C19 C18 C17 C16 0.2(7)
C24 C16 C17 C18 0.6(7)
C15 C16 C17 C18 178.4(5)
C12 C4 C3 C2 -1.0(7)
C5 C4 C3 C2 179.2(5)
C22 N4 C23 C19 2.7(6)
Cu1 N4 C23 C19 180.0(3)
C22 N4 C23 C24 -178.0(4)
Cu1 N4 C23 C24 -0.7(5)
C20 C19 C23 N4 -1.8(6)
C18 C19 C23 N4 178.8(4)
C20 C19 C23 C24 178.9(4)
C18 C19 C23 C24 -0.5(6)
N3 C24 C23 N4 3.7(6)
C16 C24 C23 N4 -178.0(4)
N3 C24 C23 C19 -176.9(4)
C16 C24 C23 C19 1.3(6)
C4 C5 C6 C7 1.2(8)
C8 C7 C6 C5 179.5(5)
C11 C7 C6 C5 -0.3(7)
C18 C19 C20 C21 179.3(4)
C23 C19 C20 C21 -0.1(7)
C4 C3 C2 C1 1.5(7)
C23 N4 C22 C21 -1.7(7)
Cu1 N4 C22 C21 -178.3(4)
C19 C20 C21 C22 1.0(7)
N4 C22 C21 C20 -0.1(8)
C12 N1 C1 C2 1.6(6)
Cu1 N1 C1 C2 -177.6(3)
C3 C2 C1 N1 -1.9(7)
O4 S1 O1 Cu1 -145.3(2)
O2 S1 O1 Cu1 -26.9(3)
O3 S1 O1 Cu1 94.2(3)
N2 Cu1 O1 S1 72.8(3)
N3 Cu1 O1 S1 -111.3(3)
N4 Cu1 O1 S1 -33.9(4)
N1 Cu1 O1 S1 154.6(2)
O6 C26 C25 O5 71.3(6)
